data_4309989
loop_
_publ_author_name
'Yusuke Sekioka'
'Sumio Kaizaki'
'James M. Mayer'
'Takayoshi Suzuki'

_publ_section_title
;
Structure and Reactivity of a Pyridine-1-imido-2-thiolato Complex of
Iridium(III), Cp*Ir(1-N-2-Spy), Generated by Photolysis of the
(Azido)(pyridine-2-thiolato) Complex, Cp*Ir(2-Spy)(N3)
;
_journal_name_full 'Inorganic Chemistry'
_journal_page_first 8173
_journal_page_last 8175
_journal_paper_doi 10.1021/ic051097z
_journal_volume 44
_journal_year 2005
_chemical_formula_moiety 'C15 H19 Ir N2 S'
_chemical_formula_sum 'C15 H19 Ir N2 S'
_chemical_formula_weight 451.58
_chemical_name_systematic
; 
(Pentamethylcyclopentadienyl)(pyridine-1-imido-
2-thiolato)iridium(III) 
;
_space_group_IT_number 14
_symmetry_cell_setting monoclinic
_symmetry_space_group_name_Hall '-P 2ybc'
_symmetry_space_group_name_H-M 'P 1 21/c 1'
_atom_sites_solution_hydrogens geom
_atom_sites_solution_primary direct
_atom_sites_solution_secondary difmap
_audit_creation_method SHELXL-97
_cell_angle_alpha 90.00
_cell_angle_beta 99.12(5)
_cell_angle_gamma 90.00
_cell_formula_units_Z 4
_cell_length_a 13.087(8)
_cell_length_b 8.418(4)
_cell_length_c 13.617(7)
_cell_measurement_reflns_used 11751
_cell_measurement_temperature 200(2)
_cell_measurement_theta_max 27.5
_cell_measurement_theta_min 3.1
_cell_volume 1481.2(14)
_computing_cell_refinement PROCESS-AUTO
_computing_data_collection PROCESS-AUTO
_computing_data_reduction CrystalStructure
_computing_molecular_graphics 'ORTEP-3 for Windows'
_computing_publication_material SHELXL-97
_computing_structure_refinement SHELXL-97
_computing_structure_solution SHELXS-97
_diffrn_ambient_temperature 200(2)
_diffrn_detector_area_resol_mean 10.00
_diffrn_measured_fraction_theta_full 0.990
_diffrn_measured_fraction_theta_max 0.990
_diffrn_measurement_device_type 'Rigaku RAXIS-RAPID'
_diffrn_measurement_method \w
_diffrn_radiation_monochromator graphite
_diffrn_radiation_source 'fine-focus sealed tube'
_diffrn_radiation_type 'Mo K\a'
_diffrn_radiation_wavelength 0.71075
_diffrn_reflns_av_R_equivalents 0.0659
_diffrn_reflns_av_sigmaI/netI 0.0545
_diffrn_reflns_limit_h_max 16
_diffrn_reflns_limit_h_min -16
_diffrn_reflns_limit_k_max 10
_diffrn_reflns_limit_k_min -10
_diffrn_reflns_limit_l_max 17
_diffrn_reflns_limit_l_min -14
_diffrn_reflns_number 13593
_diffrn_reflns_theta_full 27.48
_diffrn_reflns_theta_max 27.48
_diffrn_reflns_theta_min 3.14
_exptl_absorpt_coefficient_mu 9.143
_exptl_absorpt_correction_T_max 0.4616
_exptl_absorpt_correction_T_min 0.3409
_exptl_absorpt_correction_type multi-scan
_exptl_crystal_colour 'dark red'
_exptl_crystal_density_diffrn 2.025
_exptl_crystal_density_method 'not measured'
_exptl_crystal_description block
_exptl_crystal_F_000 864
_exptl_crystal_size_max 0.15
_exptl_crystal_size_mid 0.10
_exptl_crystal_size_min 0.10
_refine_diff_density_max 2.355
_refine_diff_density_min -2.528
_refine_diff_density_rms 0.318
_refine_ls_extinction_method none
_refine_ls_goodness_of_fit_ref 1.186
_refine_ls_hydrogen_treatment constr
_refine_ls_matrix_type full
_refine_ls_number_parameters 173
_refine_ls_number_reflns 3356
_refine_ls_number_restraints 0
_refine_ls_restrained_S_all 1.186
_refine_ls_R_factor_all 0.0706
_refine_ls_R_factor_gt 0.0554
_refine_ls_shift/su_max 0.000
_refine_ls_shift/su_mean 0.000
_refine_ls_structure_factor_coef Fsqd
_refine_ls_weighting_details 'calc w=1/[\s^2^(Fo^2^)+(0.0624P)^2^+18.0933P] where P=(Fo^2^+2Fc^2^)/3'
_refine_ls_weighting_scheme calc
_refine_ls_wR_factor_gt 0.1403
_refine_ls_wR_factor_ref 0.1446
_reflns_number_gt 2664
_reflns_number_total 3356
_reflns_threshold_expression 'I > 2\s(I)'
_cod_data_source_file ic051097zsi20050816_104205_2.cif
_cod_data_source_block Ir1N2Spy
_cod_database_code 4309989

loop_
_symmetry_equiv_pos_as_xyz
'x, y, z'
'-x, y+1/2, -z+1/2'
'-x, -y, -z'
'x, -y-1/2, z-1/2'

loop_
_atom_site_label
_atom_site_type_symbol
_atom_site_fract_x
_atom_site_fract_y
_atom_site_fract_z
_atom_site_U_iso_or_equiv
_atom_site_adp_type
_atom_site_occupancy
_atom_site_symmetry_multiplicity
_atom_site_calc_flag
_atom_site_refinement_flags
_atom_site_disorder_assembly
_atom_site_disorder_group
Ir1 Ir 0.24665(3) 0.32980(5) 0.31034(3) 0.02299(15) Uani 1 1 d . . .
S1 S 0.3722(2) 0.4954(4) 0.3809(2) 0.0304(6) Uani 1 1 d . . .
N1 N 0.2100(8) 0.5347(11) 0.4670(7) 0.025(2) Uani 1 1 d . . .
N2 N 0.1636(8) 0.4237(12) 0.4017(7) 0.027(2) Uani 1 1 d . . .
C2 C 0.3110(10) 0.5798(14) 0.4694(9) 0.027(2) Uani 1 1 d . . .
C3 C 0.3569(10) 0.6923(14) 0.5434(9) 0.030(3) Uani 1 1 d . . .
H3 H 0.4266 0.7254 0.5461 0.036 Uiso 1 1 calc R . .
C4 C 0.2976(12) 0.7504(15) 0.6099(9) 0.033(3) Uani 1 1 d . . .
H4 H 0.3275 0.8227 0.6599 0.040 Uiso 1 1 calc R . .
C5 C 0.1971(13) 0.7069(16) 0.6057(10) 0.041(3) Uani 1 1 d . . .
H5 H 0.1573 0.7493 0.6521 0.049 Uiso 1 1 calc R . .
C6 C 0.1528(11) 0.6001(16) 0.5334(9) 0.033(3) Uani 1 1 d . . .
H6 H 0.0820 0.5720 0.5297 0.039 Uiso 1 1 calc R . .
C11 C 0.1349(9) 0.1617(15) 0.2268(9) 0.027(2) Uani 1 1 d . . .
C12 C 0.1762(9) 0.2612(14) 0.1592(8) 0.023(2) Uani 1 1 d . . .
C13 C 0.2912(8) 0.2168(15) 0.1680(7) 0.023(2) Uani 1 1 d . . .
C14 C 0.3154(10) 0.1193(15) 0.2464(10) 0.030(3) Uani 1 1 d . . .
C15 C 0.2204(9) 0.0760(14) 0.2859(9) 0.026(2) Uani 1 1 d . . .
C16 C 0.0236(10) 0.1501(17) 0.2447(12) 0.040(3) Uani 1 1 d . . .
H16A H 0.0188 0.0711 0.2967 0.048 Uiso 1 1 calc R . .
H16B H -0.0207 0.1178 0.1831 0.048 Uiso 1 1 calc R . .
H16C H 0.0009 0.2537 0.2660 0.048 Uiso 1 1 calc R . .
C17 C 0.1156(12) 0.3616(16) 0.0783(10) 0.038(3) Uani 1 1 d . . .
H17B H 0.1256 0.3206 0.0132 0.046 Uiso 1 1 calc R . .
H17C H 0.1400 0.4717 0.0854 0.046 Uiso 1 1 calc R . .
H17A H 0.0419 0.3576 0.0840 0.046 Uiso 1 1 calc R . .
C18 C 0.3580(11) 0.2975(18) 0.1027(10) 0.038(3) Uani 1 1 d . . .
H18A H 0.3144 0.3609 0.0521 0.045 Uiso 1 1 calc R . .
H18C H 0.3952 0.2171 0.0700 0.045 Uiso 1 1 calc R . .
H18B H 0.4080 0.3669 0.1433 0.045 Uiso 1 1 calc R . .
C19 C 0.4201(11) 0.0541(18) 0.2807(11) 0.045(4) Uani 1 1 d . . .
H19C H 0.4697 0.1036 0.2432 0.054 Uiso 1 1 calc R . .
H19A H 0.4194 -0.0610 0.2700 0.054 Uiso 1 1 calc R . .
H19B H 0.4405 0.0765 0.3518 0.054 Uiso 1 1 calc R . .
C20 C 0.2132(13) -0.0491(17) 0.3636(10) 0.041(3) Uani 1 1 d . . .
H20A H 0.2822 -0.0926 0.3871 0.049 Uiso 1 1 calc R . .
H20C H 0.1671 -0.1344 0.3347 0.049 Uiso 1 1 calc R . .
H20B H 0.1856 -0.0015 0.4196 0.049 Uiso 1 1 calc R . .

loop_
_atom_site_aniso_label
_atom_site_aniso_U_11
_atom_site_aniso_U_22
_atom_site_aniso_U_33
_atom_site_aniso_U_23
_atom_site_aniso_U_13
_atom_site_aniso_U_12
Ir1 0.0253(2) 0.0231(2) 0.0209(2) -0.00188(19) 0.00436(14) 0.0010(2)
S1 0.0274(14) 0.0337(15) 0.0315(15) -0.0071(13) 0.0092(11) -0.0038(13)
N1 0.028(5) 0.017(5) 0.030(5) 0.000(4) 0.009(4) 0.002(4)
N2 0.035(6) 0.026(5) 0.021(5) -0.007(4) 0.004(4) -0.003(4)
C2 0.028(6) 0.025(6) 0.030(6) -0.001(5) 0.005(5) 0.003(5)
C3 0.028(6) 0.027(6) 0.034(6) 0.001(5) 0.001(5) 0.002(5)
C4 0.053(8) 0.023(6) 0.022(6) -0.001(4) -0.002(5) 0.004(6)
C5 0.063(10) 0.032(7) 0.028(6) -0.003(5) 0.010(6) 0.015(6)
C6 0.037(7) 0.033(6) 0.030(6) -0.005(5) 0.012(5) 0.002(6)
C11 0.032(6) 0.024(5) 0.026(5) -0.002(5) 0.004(4) -0.001(5)
C12 0.029(6) 0.026(6) 0.011(5) -0.002(4) -0.004(4) -0.001(5)
C13 0.015(5) 0.046(7) 0.008(4) 0.003(4) 0.004(4) -0.017(5)
C14 0.030(6) 0.029(6) 0.033(6) -0.010(5) 0.009(5) 0.005(5)
C15 0.025(6) 0.022(5) 0.030(6) -0.005(4) 0.002(4) 0.005(5)
C16 0.032(7) 0.035(7) 0.053(8) -0.004(6) 0.005(6) -0.006(6)
C17 0.048(8) 0.032(7) 0.032(7) -0.003(5) 0.000(6) 0.004(6)
C18 0.031(7) 0.049(8) 0.033(7) -0.007(6) 0.007(5) -0.002(6)
C19 0.039(8) 0.046(8) 0.047(8) -0.010(7) -0.002(6) 0.014(7)
C20 0.060(9) 0.040(8) 0.022(6) 0.002(5) 0.002(6) -0.004(7)

loop_
_atom_type_symbol
_atom_type_description
_atom_type_scat_dispersion_real
_atom_type_scat_dispersion_imag
_atom_type_scat_source
C C 0.0033 0.0016 'International Tables Vol C Tables 4.2.6.8 and 6.1.1.4'
H H 0.0000 0.0000 'International Tables Vol C Tables 4.2.6.8 and 6.1.1.4'
Ir Ir -1.4442 7.9887 'International Tables Vol C Tables 4.2.6.8 and 6.1.1.4'
S S 0.1246 0.1234 'International Tables Vol C Tables 4.2.6.8 and 6.1.1.4'
N N 0.0061 0.0033 'International Tables Vol C Tables 4.2.6.8 and 6.1.1.4'

loop_
_geom_angle_atom_site_label_1
_geom_angle_atom_site_label_2
_geom_angle_atom_site_label_3
_geom_angle
_geom_angle_site_symmetry_1
_geom_angle_site_symmetry_3
_geom_angle_publ_flag
N2 Ir1 C15 113.9(4) . . ?
N2 Ir1 C12 120.8(4) . . ?
C15 Ir1 C12 64.3(4) . . ?
N2 Ir1 C11 101.4(4) . . ?
C15 Ir1 C11 38.8(4) . . ?
C12 Ir1 C11 37.4(4) . . ?
N2 Ir1 C14 151.1(5) . . ?
C15 Ir1 C14 39.1(5) . . ?
C12 Ir1 C14 63.9(5) . . ?
C11 Ir1 C14 64.2(5) . . ?
N2 Ir1 S1 85.4(3) . . ?
C15 Ir1 S1 139.3(3) . . ?
C12 Ir1 S1 137.1(3) . . ?
C11 Ir1 S1 173.0(3) . . ?
C14 Ir1 S1 110.3(3) . . ?
N2 Ir1 C13 160.6(4) . . ?
C15 Ir1 C13 61.6(4) . . ?
C12 Ir1 C13 39.7(4) . . ?
C11 Ir1 C13 62.7(4) . . ?
C14 Ir1 C13 34.4(5) . . ?
S1 Ir1 C13 110.4(3) . . ?
C2 S1 Ir1 99.6(4) . . ?
N2 N1 C2 122.2(10) . . ?
N2 N1 C6 118.0(10) . . ?
C2 N1 C6 119.8(10) . . ?
N1 N2 Ir1 117.3(8) . . ?
N1 C2 C3 119.4(11) . . ?
N1 C2 S1 115.3(9) . . ?
C3 C2 S1 125.3(10) . . ?
C4 C3 C2 118.6(12) . . ?
C4 C3 H3 120.7 . . ?
C2 C3 H3 120.7 . . ?
C5 C4 C3 121.4(12) . . ?
C5 C4 H4 119.3 . . ?
C3 C4 H4 119.3 . . ?
C4 C5 C6 119.8(13) . . ?
C4 C5 H5 120.1 . . ?
C6 C5 H5 120.1 . . ?
N1 C6 C5 120.9(13) . . ?
N1 C6 H6 119.5 . . ?
C5 C6 H6 119.5 . . ?
C12 C11 C15 108.3(10) . . ?
C12 C11 C16 128.2(12) . . ?
C15 C11 C16 123.4(11) . . ?
C12 C11 Ir1 70.6(6) . . ?
C15 C11 Ir1 69.3(7) . . ?
C16 C11 Ir1 122.1(9) . . ?
C11 C12 C17 126.6(11) . . ?
C11 C12 C13 106.0(9) . . ?
C17 C12 C13 126.0(10) . . ?
C11 C12 Ir1 72.1(6) . . ?
C17 C12 Ir1 129.1(8) . . ?
C13 C12 Ir1 74.3(6) . . ?
C14 C13 C18 131.3(11) . . ?
C14 C13 C12 108.4(9) . . ?
C18 C13 C12 119.9(10) . . ?
C14 C13 Ir1 69.2(6) . . ?
C18 C13 Ir1 123.8(9) . . ?
C12 C13 Ir1 65.9(6) . . ?
C13 C14 C15 109.5(11) . . ?
C13 C14 C19 124.5(12) . . ?
C15 C14 C19 125.7(13) . . ?
C13 C14 Ir1 76.5(8) . . ?
C15 C14 Ir1 68.8(6) . . ?
C19 C14 Ir1 125.7(9) . . ?
C11 C15 C14 107.0(11) . . ?
C11 C15 C20 127.2(11) . . ?
C14 C15 C20 125.4(11) . . ?
C11 C15 Ir1 71.8(7) . . ?
C14 C15 Ir1 72.1(7) . . ?
C20 C15 Ir1 127.1(9) . . ?
C11 C16 H16A 109.5 . . ?
C11 C16 H16B 109.5 . . ?
H16A C16 H16B 109.5 . . ?
C11 C16 H16C 109.5 . . ?
H16A C16 H16C 109.5 . . ?
H16B C16 H16C 109.5 . . ?
C12 C17 H17B 109.5 . . ?
C12 C17 H17C 109.5 . . ?
H17B C17 H17C 109.5 . . ?
C12 C17 H17A 109.5 . . ?
H17B C17 H17A 109.5 . . ?
H17C C17 H17A 109.5 . . ?
C13 C18 H18A 109.5 . . ?
C13 C18 H18C 109.5 . . ?
H18A C18 H18C 109.5 . . ?
C13 C18 H18B 109.5 . . ?
H18A C18 H18B 109.5 . . ?
H18C C18 H18B 109.5 . . ?
C14 C19 H19C 109.5 . . ?
C14 C19 H19A 109.5 . . ?
H19C C19 H19A 109.5 . . ?
C14 C19 H19B 109.5 . . ?
H19C C19 H19B 109.5 . . ?
H19A C19 H19B 109.5 . . ?
C15 C20 H20A 109.5 . . ?
C15 C20 H20C 109.5 . . ?
H20A C20 H20C 109.5 . . ?
C15 C20 H20B 109.5 . . ?
H20A C20 H20B 109.5 . . ?
H20C C20 H20B 109.5 . . ?

loop_
_geom_bond_atom_site_label_1
_geom_bond_atom_site_label_2
_geom_bond_distance
_geom_bond_site_symmetry_2
_geom_bond_publ_flag
Ir1 N2 1.946(10) . ?
Ir1 C15 2.181(12) . ?
Ir1 C12 2.196(10) . ?
Ir1 C11 2.215(12) . ?
Ir1 C14 2.226(12) . ?
Ir1 S1 2.251(3) . ?
Ir1 C13 2.315(11) . ?
S1 C2 1.705(12) . ?
N1 N2 1.364(13) . ?
N1 C2 1.370(16) . ?
N1 C6 1.376(15) . ?
C2 C3 1.442(17) . ?
C3 C4 1.373(18) . ?
C3 H3 0.9500 . ?
C4 C5 1.36(2) . ?
C4 H4 0.9500 . ?
C5 C6 1.391(19) . ?
C5 H5 0.9500 . ?
C6 H6 0.9500 . ?
C11 C12 1.413(16) . ?
C11 C15 1.462(16) . ?
C11 C16 1.518(17) . ?
C12 C17 1.509(17) . ?
C12 C13 1.537(16) . ?
C13 C14 1.344(17) . ?
C13 C18 1.505(16) . ?
C14 C15 1.476(17) . ?
C14 C19 1.481(18) . ?
C15 C20 1.506(18) . ?
C16 H16A 0.9800 . ?
C16 H16B 0.9800 . ?
C16 H16C 0.9800 . ?
C17 H17B 0.9800 . ?
C17 H17C 0.9800 . ?
C17 H17A 0.9800 . ?
C18 H18A 0.9800 . ?
C18 H18C 0.9800 . ?
C18 H18B 0.9800 . ?
C19 H19C 0.9800 . ?
C19 H19A 0.9800 . ?
C19 H19B 0.9800 . ?
C20 H20A 0.9800 . ?
C20 H20C 0.9800 . ?
C20 H20B 0.9800 . ?

loop_
_geom_torsion_atom_site_label_1
_geom_torsion_atom_site_label_2
_geom_torsion_atom_site_label_3
_geom_torsion_atom_site_label_4
_geom_torsion
_geom_torsion_site_symmetry_1
_geom_torsion_site_symmetry_2
_geom_torsion_site_symmetry_3
_geom_torsion_site_symmetry_4
_geom_torsion_publ_flag
N2 Ir1 S1 C2 3.2(5) . . . . ?
C15 Ir1 S1 C2 -118.8(6) . . . . ?
C12 Ir1 S1 C2 135.2(6) . . . . ?
C11 Ir1 S1 C2 171(3) . . . . ?
C14 Ir1 S1 C2 -151.8(6) . . . . ?
C13 Ir1 S1 C2 171.5(5) . . . . ?
C2 N1 N2 Ir1 0.0(14) . . . . ?
C6 N1 N2 Ir1 -178.9(9) . . . . ?
C15 Ir1 N2 N1 140.6(8) . . . . ?
C12 Ir1 N2 N1 -146.2(8) . . . . ?
C11 Ir1 N2 N1 179.3(8) . . . . ?
C14 Ir1 N2 N1 122.7(10) . . . . ?
S1 Ir1 N2 N1 -2.2(8) . . . . ?
C13 Ir1 N2 N1 -147.4(11) . . . . ?
N2 N1 C2 C3 -177.1(10) . . . . ?
C6 N1 C2 C3 1.7(17) . . . . ?
N2 N1 C2 S1 3.3(15) . . . . ?
C6 N1 C2 S1 -177.9(9) . . . . ?
Ir1 S1 C2 N1 -4.2(10) . . . . ?
Ir1 S1 C2 C3 176.2(10) . . . . ?
N1 C2 C3 C4 0.3(17) . . . . ?
S1 C2 C3 C4 179.8(10) . . . . ?
C2 C3 C4 C5 -1.4(19) . . . . ?
C3 C4 C5 C6 1(2) . . . . ?
N2 N1 C6 C5 176.2(12) . . . . ?
C2 N1 C6 C5 -2.7(18) . . . . ?
C4 C5 C6 N1 2(2) . . . . ?
N2 Ir1 C11 C12 126.7(7) . . . . ?
C15 Ir1 C11 C12 -119.2(10) . . . . ?
C14 Ir1 C11 C12 -80.0(8) . . . . ?
S1 Ir1 C11 C12 -41(3) . . . . ?
C13 Ir1 C11 C12 -41.5(7) . . . . ?
N2 Ir1 C11 C15 -114.1(7) . . . . ?
C12 Ir1 C11 C15 119.2(10) . . . . ?
C14 Ir1 C11 C15 39.2(7) . . . . ?
S1 Ir1 C11 C15 79(3) . . . . ?
C13 Ir1 C11 C15 77.8(7) . . . . ?
N2 Ir1 C11 C16 3.1(11) . . . . ?
C15 Ir1 C11 C16 117.2(13) . . . . ?
C12 Ir1 C11 C16 -123.6(14) . . . . ?
C14 Ir1 C11 C16 156.4(12) . . . . ?
S1 Ir1 C11 C16 -164(2) . . . . ?
C13 Ir1 C11 C16 -165.0(12) . . . . ?
C15 C11 C12 C17 174.9(11) . . . . ?
C16 C11 C12 C17 -10(2) . . . . ?
Ir1 C11 C12 C17 -125.8(12) . . . . ?
C15 C11 C12 C13 7.8(12) . . . . ?
C16 C11 C12 C13 -176.8(12) . . . . ?
Ir1 C11 C12 C13 67.2(7) . . . . ?
C15 C11 C12 Ir1 -59.3(8) . . . . ?
C16 C11 C12 Ir1 116.0(13) . . . . ?
N2 Ir1 C12 C11 -66.3(8) . . . . ?
C15 Ir1 C12 C11 37.4(7) . . . . ?
C14 Ir1 C12 C11 81.1(8) . . . . ?
S1 Ir1 C12 C11 173.4(5) . . . . ?
C13 Ir1 C12 C11 113.1(9) . . . . ?
N2 Ir1 C12 C17 56.7(13) . . . . ?
C15 Ir1 C12 C17 160.4(13) . . . . ?
C11 Ir1 C12 C17 123.0(15) . . . . ?
C14 Ir1 C12 C17 -155.9(13) . . . . ?
S1 Ir1 C12 C17 -63.6(13) . . . . ?
C13 Ir1 C12 C17 -123.9(14) . . . . ?
N2 Ir1 C12 C13 -179.4(6) . . . . ?
C15 Ir1 C12 C13 -75.7(7) . . . . ?
C11 Ir1 C12 C13 -113.1(9) . . . . ?
C14 Ir1 C12 C13 -32.0(6) . . . . ?
S1 Ir1 C12 C13 60.3(7) . . . . ?
C11 C12 C13 C14 -9.5(13) . . . . ?
C17 C12 C13 C14 -176.7(12) . . . . ?
Ir1 C12 C13 C14 56.0(9) . . . . ?
C11 C12 C13 C18 177.9(10) . . . . ?
C17 C12 C13 C18 10.7(17) . . . . ?
Ir1 C12 C13 C18 -116.5(11) . . . . ?
C11 C12 C13 Ir1 -65.6(7) . . . . ?
C17 C12 C13 Ir1 127.3(12) . . . . ?
N2 Ir1 C13 C14 -121.0(13) . . . . ?
C15 Ir1 C13 C14 -39.5(7) . . . . ?
C12 Ir1 C13 C14 -122.6(10) . . . . ?
C11 Ir1 C13 C14 -83.7(8) . . . . ?
S1 Ir1 C13 C14 96.5(7) . . . . ?
N2 Ir1 C13 C18 112.6(13) . . . . ?
C15 Ir1 C13 C18 -166.0(11) . . . . ?
C12 Ir1 C13 C18 110.9(12) . . . . ?
C11 Ir1 C13 C18 149.9(11) . . . . ?
C14 Ir1 C13 C18 -126.5(13) . . . . ?
S1 Ir1 C13 C18 -30.0(10) . . . . ?
N2 Ir1 C13 C12 1.6(15) . . . . ?
C15 Ir1 C13 C12 83.1(7) . . . . ?
C11 Ir1 C13 C12 39.0(6) . . . . ?
C14 Ir1 C13 C12 122.6(10) . . . . ?
S1 Ir1 C13 C12 -140.9(5) . . . . ?
C18 C13 C14 C15 178.6(12) . . . . ?
C12 C13 C14 C15 7.2(13) . . . . ?
Ir1 C13 C14 C15 61.3(8) . . . . ?
C18 C13 C14 C19 -7(2) . . . . ?
C12 C13 C14 C19 -178.3(12) . . . . ?
Ir1 C13 C14 C19 -124.2(13) . . . . ?
C18 C13 C14 Ir1 117.3(14) . . . . ?
C12 C13 C14 Ir1 -54.1(8) . . . . ?
N2 Ir1 C14 C13 143.9(8) . . . . ?
C15 Ir1 C14 C13 117.5(10) . . . . ?
C12 Ir1 C14 C13 36.8(7) . . . . ?
C11 Ir1 C14 C13 78.6(7) . . . . ?
S1 Ir1 C14 C13 -96.7(7) . . . . ?
N2 Ir1 C14 C15 26.3(13) . . . . ?
C12 Ir1 C14 C15 -80.7(7) . . . . ?
C11 Ir1 C14 C15 -38.9(7) . . . . ?
S1 Ir1 C14 C15 145.8(6) . . . . ?
C13 Ir1 C14 C15 -117.5(10) . . . . ?
N2 Ir1 C14 C19 -93.2(15) . . . . ?
C15 Ir1 C14 C19 -119.5(15) . . . . ?
C12 Ir1 C14 C19 159.8(14) . . . . ?
C11 Ir1 C14 C19 -158.4(14) . . . . ?
S1 Ir1 C14 C19 26.3(13) . . . . ?
C13 Ir1 C14 C19 123.0(16) . . . . ?
C12 C11 C15 C14 -3.9(13) . . . . ?
C16 C11 C15 C14 -179.5(11) . . . . ?
Ir1 C11 C15 C14 -63.9(8) . . . . ?
C12 C11 C15 C20 -176.7(11) . . . . ?
C16 C11 C15 C20 7.7(19) . . . . ?
Ir1 C11 C15 C20 123.2(12) . . . . ?
C12 C11 C15 Ir1 60.1(8) . . . . ?
C16 C11 C15 Ir1 -115.5(12) . . . . ?
C13 C14 C15 C11 -2.4(14) . . . . ?
C19 C14 C15 C11 -176.8(12) . . . . ?
Ir1 C14 C15 C11 63.8(8) . . . . ?
C13 C14 C15 C20 170.6(12) . . . . ?
C19 C14 C15 C20 -4(2) . . . . ?
Ir1 C14 C15 C20 -123.2(12) . . . . ?
C13 C14 C15 Ir1 -66.2(9) . . . . ?
C19 C14 C15 Ir1 119.4(13) . . . . ?
N2 Ir1 C15 C11 78.1(7) . . . . ?
C12 Ir1 C15 C11 -36.0(7) . . . . ?
C14 Ir1 C15 C11 -115.5(10) . . . . ?
S1 Ir1 C15 C11 -169.5(5) . . . . ?
C13 Ir1 C15 C11 -80.8(7) . . . . ?
N2 Ir1 C15 C14 -166.4(7) . . . . ?
C12 Ir1 C15 C14 79.5(8) . . . . ?
C11 Ir1 C15 C14 115.5(10) . . . . ?
S1 Ir1 C15 C14 -54.0(9) . . . . ?
C13 Ir1 C15 C14 34.7(7) . . . . ?
N2 Ir1 C15 C20 -45.2(12) . . . . ?
C12 Ir1 C15 C20 -159.3(13) . . . . ?
C11 Ir1 C15 C20 -123.3(14) . . . . ?
C14 Ir1 C15 C20 121.2(14) . . . . ?
S1 Ir1 C15 C20 67.2(13) . . . . ?
C13 Ir1 C15 C20 155.9(13) . . . . ?
